data_2000116
loop_
_publ_author_name
'Leclaire, A.'
'Guesdon, A.'
'Berrah, F.'
'Borel, M. M.'
'Raveau, B.'

_publ_section_title
;
 Four New Mo(V) Phosphate Structures Built up of Isotypic Mo~12~MP~8~X~62~
 Clusters
;
_journal_issue 1
_journal_name_full 'Journal of Solid State Chemistry'
_journal_page_first 291
_journal_page_last 301
_journal_paper_doi 10.1006/jssc.1999.8268
_journal_volume 145
_journal_year 1999
_chemical_formula_sum 'C8 H58 Mo12 N2 O74 P8 Zn3'
_space_group_IT_number 2
_symmetry_cell_setting triclinic
_symmetry_Int_Tables_number 2
_symmetry_space_group_name_Hall '-P 1'
_symmetry_space_group_name_H-M 'P -1'
_cell_angle_alpha 67.772(8)
_cell_angle_beta 71.517(9)
_cell_angle_gamma 76.728(7)
_cell_formula_units_Z 1
_cell_length_a 11.535(1)
_cell_length_b 14.344(1)
_cell_length_c 14.500(2)
_cell_volume 2089.804
_exptl_crystal_density_diffrn 2.35
_refine_ls_R_factor_gt 0.055
_refine_ls_wR_factor_gt 0.055
_cod_database_code 2000116

loop_
_symmetry_equiv_pos_site_id
_symmetry_equiv_pos_as_xyz
1 x,y,z
2 -x,-y,-z

loop_
_atom_site_label
_atom_site_type_symbol
_atom_site_fract_x
_atom_site_fract_y
_atom_site_fract_z
Mo1 Mo 0.7807(2) 0.3118(2) 0.5579(2)
Mo2 Mo 0.5961(2) 0.2719(2) 0.7197(2)
Mo3 Mo 0.3031(2) 0.2907(2) 0.6872(2)
Mo4 Mo 0.2720(2) 0.3477(2) 0.5044(2)
Mo5 Mo 0.5225(2) 0.3960(2) 0.2851(2)
Mo6 Mo 0.7399(2) 0.3829(2) 0.3079(2)
Zn1 Zn 0.50000 0.50000 0.50000
Zn2 Zn 0.5648(3) -0.0053(2) 0.6521(3)
P1 P 0.5611(6) 0.2210(5) 0.5170(6)
P2 P 0.4266(7) 0.0825(5) 0.8365(6)
P3 P 0.9364(6) 0.1849(5) 0.3970(6)
P4 P 0.3296(7) 0.2331(5) 0.3342(6)
O1 O 0.873(2) 0.357(1) 0.598(1)
O2 O 0.619(1) 0.390(1) 0.593(1)
O3 O 0.808(1) 0.421(1) 0.408(1)
O4 O 0.737(1) 0.185(1) 0.664(1)
O5 O 0.923(2) 0.220(1) 0.487(1)
O6 O 0.681(1) 0.272(1) 0.469(1)
O7 O 0.641(2) 0.305(1) 0.802(1)
O8 O 0.528(2) 0.142(1) 0.825(1)
O9 O 0.411(2) 0.335(1) 0.752(1)
O10 O 0.501(1) 0.228(1) 0.628(1)
O11 O 0.167(2) 0.339(1) 0.743(2)
O12 O 0.265(1) 0.218(1) 0.615(1)
O13 O 0.317(2) 0.154(1) 0.799(1)
O14 O 0.356(1) 0.408(1) 0.563(1)
O15 O 0.127(2) 0.410(1) 0.525(2)
O16 O 0.239(1) 0.274(1) 0.417(1)
O17 O 0.346(1) 0.451(1) 0.362(1)
O18 O 0.471(2) 0.280(1) 0.451(1)
O19 O 0.533(2) 0.487(1) 0.169(2)
O20 O 0.584(1) 0.457(1) 0.358(1)
O21 O 0.665(2) 0.299(1) 0.270(1)
O22 O 0.432(2) 0.300(1) 0.263(1)
O23 O 0.803(2) 0.470(1) 0.201(2)
O24 O 0.891(2) 0.273(1) 0.315(1)
O25 O 0.599(2) 0.108(1) 0.521(1)
O26 O 0.476(2) 0.001(1) 0.787(2)
O27 O 0.377(2) 0.026(1) 0.957(1)
O28 O 1.066(2) 0.140(1) 0.364(1)
O29 O 0.852(2) 0.096(1) 0.436(1)
O30 O 0.378(2) 0.125(1) 0.387(2)
O31 O 0.250(2) 0.236(1) 0.263(1)
O32 O 0.384(2) 0.001(2) 0.613(2)
O33 O 0.733(2) -0.007(1) 0.689(1)
O34 O 0.634(2) 0.165(2) 0.015(2)
O35 O 0.708(2) 0.148(2) 0.183(2)
O36 O 0.354(3) 0.166(2) 0.066(2)
O37 O 0.061(3) 0.488(2) 0.324(3)
C1 C 0.036(4) 0.019(3) 0.940(3)
C2 C -0.072(3) 0.084(3) 0.886(3)
C3 C -0.009(3) 0.137(2) 0.760(3)
C4 C 0.044(3) 0.052(3) 0.711(3)
N1 N 0.103(2) 0.103(2) 0.597(2)
C1A* C -0.036(4) -0.019(3) 1.060(3)
C2A* C 0.072(3) -0.084(3) 1.114(3)
C3A* C 0.009(3) -0.137(2) 1.240(3)
C4A* C -0.044(3) -0.052(3) 1.289(3)
N1A* N -0.103(2) -0.103(2) 1.403(2)
O2A* O 0.381(1) 0.610(1) 0.407(1)
O14A* O 0.644(1) 0.592(1) 0.437(1)
O20A* O 0.416(1) 0.543(1) 0.642(1)
Mo1A* Mo 0.2193(2) 0.6882(2) 0.4421(2)
Mo2A* Mo 0.4039(2) 0.7281(2) 0.2803(2)
Mo3A* Mo 0.6969(2) 0.7093(2) 0.3128(2)
Mo4A* Mo 0.7280(2) 0.6523(2) 0.4956(2)
Mo5A* Mo 0.4775(2) 0.6040(2) 0.7149(2)
Mo6A* Mo 0.2601(2) 0.6171(2) 0.6921(2)
O1A* O 0.127(2) 0.643(1) 0.402(1)
O3A* O 0.192(1) 0.579(1) 0.592(1)
O4A* O 0.263(1) 0.815(1) 0.336(1)
P3A* P 0.0636(6) 0.8151(5) 0.6030(6)
O5A* O 0.077(2) 0.780(1) 0.513(1)
O24A* O 0.109(2) 0.727(1) 0.685(1)
O28A* O -0.066(2) 0.860(1) 0.636(1)
O29A* O 0.148(2) 0.904(1) 0.564(1)
P1A* P 0.4389(6) 0.7790(5) 0.4830(6)
O6A* O 0.319(1) 0.728(1) 0.531(1)
O10A* O 0.499(1) 0.772(1) 0.372(1)
O18A* O 0.529(2) 0.720(1) 0.549(1)
O25A* O 0.401(2) 0.892(1) 0.479(1)
O7A* O 0.359(2) 0.695(1) 0.198(1)
P2A* P 0.5734(7) 0.9175(5) 0.1635(6)
O8A* O 0.472(2) 0.858(1) 0.175(1)
O13A* O 0.683(2) 0.846(1) 0.201(1)
O26A* O 0.524(2) 0.999(1) 0.213(2)
O27A* O 0.623(2) 0.974(1) 0.043(1)
O9A* O 0.589(2) 0.665(1) 0.248(1)
O11A* O 0.833(2) 0.661(1) 0.257(2)
O12A* O 0.735(1) 0.782(1) 0.385(1)
O15A* O 0.873(2) 0.590(1) 0.475(2)
P4A* P 0.6704(7) 0.7669(5) 0.6658(6)
O16A* O 0.761(1) 0.726(1) 0.583(1)
O22A* O 0.568(2) 0.700(1) 0.737(1)
O30A* O 0.622(2) 0.875(1) 0.613(2)
O31A* O 0.750(2) 0.764(1) 0.737(1)
O17A* O 0.654(1) 0.549(1) 0.638(1)
O19A* O 0.467(2) 0.513(1) 0.831(2)
O21A* O 0.335(2) 0.701(1) 0.730(1)
O23A* O 0.197(2) 0.530(1) 0.799(2)
Zn2A* Zn 0.4352(3) 1.0053(2) 0.3479(3)
O32A* O 0.616(2) 0.999(2) 0.387(2)
O33A* O 0.267(2) 1.007(1) 0.311(1)
O30A** O 0.622(2) -0.125(1) 0.613(2)
Zn2A** Zn 0.4352(3) 0.0053(2) 0.3479(3)
Zn2* Zn 0.5648(3) 0.9947(2) 0.6521(3)
O30* O 0.378(2) 1.125(1) 0.387(2)

loop_
_atom_type_symbol
_atom_type_radius_bond
C 0.68
Mo 1.32
N 0.68
O 0.68
P 1.05
Zn 1.45
